data_4505108
loop_
_publ_author_name
'Jayaraman, Akhila'
'Balasubramaniam, Venkataramanan'
'Valiyaveettil, Suresh'

_publ_section_title
;
 Self-Assembly of Tetraphenol and Its Complexes with Aromatic
 Diamines:&#x2009; Novel Interpenetrating and Noninterpenetrating Organic
 Assemblies
;
_journal_issue 4
_journal_name_full 'Crystal Growth &amp; Design'
_journal_page_first 1575
_journal_paper_doi 10.1021/cg050050l
_journal_volume 5
_journal_year 2005
_chemical_formula_sum 'C19 H16 O4'
_chemical_formula_weight 308.32
_chemical_name_systematic
; 
 ? 
;
_space_group_IT_number 14
_symmetry_cell_setting monoclinic
_symmetry_space_group_name_Hall '-P 2yn'
_symmetry_space_group_name_H-M 'P 1 21/n 1'
_atom_sites_solution_hydrogens geom
_atom_sites_solution_primary direct
_atom_sites_solution_secondary difmap
_audit_creation_method SHELXL-97
_cell_angle_alpha 90.00
_cell_angle_beta 101.790(3)
_cell_angle_gamma 90.00
_cell_formula_units_Z 4
_cell_length_a 10.0382(14)
_cell_length_b 14.5786(18)
_cell_length_c 10.1183(14)
_cell_measurement_reflns_used 873
_cell_measurement_temperature 223(2)
_cell_measurement_theta_max 26.97
_cell_measurement_theta_min 2.50
_cell_volume 1449.5(3)
_computing_cell_refinement 'Bruker SMART'
_computing_data_collection 'Bruker SMART'
_computing_data_reduction 'Bruker SAINT'
_computing_molecular_graphics 'Bruker SHELXTL'
_computing_publication_material 'Bruker SHELXTL'
_computing_structure_refinement 'SHELXL-97 (Sheldrick, 1997)'
_computing_structure_solution 'SHELXS-97 (Sheldrick, 1990)'
_diffrn_ambient_temperature 223(2)
_diffrn_measured_fraction_theta_full 0.996
_diffrn_measured_fraction_theta_max 0.996
_diffrn_measurement_device_type 'CCD area detector'
_diffrn_measurement_method 'phi and omega scans'
_diffrn_radiation_monochromator graphite
_diffrn_radiation_source 'fine-focus sealed tube'
_diffrn_radiation_type MoK\a
_diffrn_radiation_wavelength 0.71073
_diffrn_reflns_av_R_equivalents 0.0253
_diffrn_reflns_av_sigmaI/netI 0.0326
_diffrn_reflns_limit_h_max 13
_diffrn_reflns_limit_h_min -10
_diffrn_reflns_limit_k_max 18
_diffrn_reflns_limit_k_min -16
_diffrn_reflns_limit_l_max 10
_diffrn_reflns_limit_l_min -13
_diffrn_reflns_number 9975
_diffrn_reflns_theta_full 27.49
_diffrn_reflns_theta_max 27.49
_diffrn_reflns_theta_min 2.49
_exptl_absorpt_coefficient_mu 0.099
_exptl_absorpt_correction_T_max 0.9805
_exptl_absorpt_correction_T_min 0.9430
_exptl_absorpt_correction_type 'Sadabs, (Sheldrick 2001)'
_exptl_crystal_colour YELLOW
_exptl_crystal_density_diffrn 1.413
_exptl_crystal_density_meas 0
_exptl_crystal_density_method 'not measured'
_exptl_crystal_description 'LONG ROD'
_exptl_crystal_F_000 648
_exptl_crystal_size_max 0.60
_exptl_crystal_size_mid 0.40
_exptl_crystal_size_min 0.20
_refine_diff_density_max 0.302
_refine_diff_density_min -0.174
_refine_diff_density_rms 0.049
_refine_ls_extinction_method none
_refine_ls_goodness_of_fit_ref 1.045
_refine_ls_hydrogen_treatment mixed
_refine_ls_matrix_type full
_refine_ls_number_parameters 224
_refine_ls_number_reflns 3307
_refine_ls_number_restraints 0
_refine_ls_restrained_S_all 1.045
_refine_ls_R_factor_all 0.0580
_refine_ls_R_factor_gt 0.0460
_refine_ls_shift/su_max 0.000
_refine_ls_shift/su_mean 0.000
_refine_ls_structure_factor_coef Fsqd
_refine_ls_weighting_details 'calc w=1/[\s^2^(Fo^2^)+(0.0622P)^2^+0.2956P] where P=(Fo^2^+2Fc^2^)/3'
_refine_ls_weighting_scheme calc
_refine_ls_wR_factor_gt 0.1127
_refine_ls_wR_factor_ref 0.1198
_reflns_number_gt 2690
_reflns_number_total 3307
_reflns_threshold_expression >2sigma(I)
_cod_data_source_file cg050050lsi20050207_042536.cif
_cod_data_source_block 4054
_cod_depositor_comments
;
The following automatic conversions were performed:

'_symmetry_cell_setting' value 'Monoclinic' changed to 'monoclinic'
according to /home/saulius/struct/CIF-dictionaries/cif_core.dic
dictionary named 'cif_core.dic' version 2.4.1 from 2010-06-29.

Automatic conversion script
Id: cif_fix_values 1715 2011-07-08 13:25:40Z adriana 
;
_cod_original_sg_symbol_H-M P2(1)/n
_cod_database_code 4505108

loop_
_symmetry_equiv_pos_as_xyz
'x, y, z'
'-x+1/2, y+1/2, -z+1/2'
'-x, -y, -z'
'x-1/2, -y-1/2, z-1/2'

loop_
_atom_site_label
_atom_site_type_symbol
_atom_site_fract_x
_atom_site_fract_y
_atom_site_fract_z
_atom_site_U_iso_or_equiv
_atom_site_adp_type
_atom_site_occupancy
_atom_site_symmetry_multiplicity
_atom_site_calc_flag
_atom_site_refinement_flags
O1 O 0.05057(12) 0.04564(8) 0.19494(11) 0.0363(3) Uani 1 1 d .
H1A H 0.062(2) -0.0125(17) 0.214(2) 0.063(7) Uiso 1 1 d .
O2 O 0.22500(11) 0.33115(7) 0.36631(11) 0.0325(3) Uani 1 1 d .
H2A H 0.239(2) 0.3661(16) 0.447(2) 0.070(7) Uiso 1 1 d .
O3 O -0.04734(11) 0.13801(7) 0.75889(11) 0.0332(3) Uani 1 1 d .
H3A H -0.119(2) 0.1572(14) 0.788(2) 0.053(6) Uiso 1 1 d .
O4 O 0.24058(13) -0.06028(8) 0.90310(12) 0.0393(3) Uani 1 1 d .
H4A H 0.161(3) -0.0449(16) 0.865(3) 0.072(8) Uiso 1 1 d .
C1 C 0.19881(14) 0.07948(9) 0.68935(13) 0.0236(3) Uani 1 1 d .
H1 H 0.1214 0.0377 0.6909 0.028 Uiso 1 1 calc R
C2 C 0.17853(13) 0.11870(9) 0.54636(13) 0.0233(3) Uani 1 1 d .
C3 C 0.12782(14) 0.06195(9) 0.43676(14) 0.0252(3) Uani 1 1 d .
H3 H 0.1090 0.0000 0.4509 0.030 Uiso 1 1 calc R
C4 C 0.10526(14) 0.09730(10) 0.30662(14) 0.0265(3) Uani 1 1 d .
C5 C 0.13550(15) 0.18801(10) 0.28353(14) 0.0279(3) Uani 1 1 d .
H5 H 0.1197 0.2117 0.1953 0.034 Uiso 1 1 calc R
C6 C 0.18931(14) 0.24271(9) 0.39270(14) 0.0259(3) Uani 1 1 d .
C7 C 0.21012(14) 0.20930(9) 0.52411(14) 0.0259(3) Uani 1 1 d .
H7 H 0.2454 0.2479 0.5974 0.031 Uiso 1 1 calc R
C8 C 0.19283(14) 0.15490(9) 0.79247(13) 0.0247(3) Uani 1 1 d .
C9 C 0.06937(14) 0.18371(10) 0.82157(14) 0.0265(3) Uani 1 1 d .
C10 C 0.06358(16) 0.25669(10) 0.90813(15) 0.0335(3) Uani 1 1 d .
H10 H -0.0204 0.2749 0.9270 0.040 Uiso 1 1 calc R
C11 C 0.18110(18) 0.30252(11) 0.96646(16) 0.0375(4) Uani 1 1 d .
H11 H 0.1769 0.3523 1.0245 0.045 Uiso 1 1 calc R
C12 C 0.30462(17) 0.27560(11) 0.93994(16) 0.0370(4) Uani 1 1 d .
H12 H 0.3848 0.3067 0.9799 0.044 Uiso 1 1 calc R
C13 C 0.30961(15) 0.20235(10) 0.85380(15) 0.0310(3) Uani 1 1 d .
H13 H 0.3942 0.1842 0.8363 0.037 Uiso 1 1 calc R
C14 C 0.32858(14) 0.02272(9) 0.72904(14) 0.0255(3) Uani 1 1 d .
C15 C 0.43967(16) 0.03553(10) 0.66817(16) 0.0325(3) Uani 1 1 d .
H15 H 0.4322 0.0771 0.5960 0.039 Uiso 1 1 calc R
C16 C 0.56101(16) -0.01131(12) 0.71113(18) 0.0382(4) Uani 1 1 d .
H16 H 0.6345 -0.0016 0.6682 0.046 Uiso 1 1 calc R
C17 C 0.57316(17) -0.07216(12) 0.81710(18) 0.0389(4) Uani 1 1 d .
H17 H 0.6558 -0.1031 0.8483 0.047 Uiso 1 1 calc R
C18 C 0.46368(16) -0.08749(11) 0.87731(16) 0.0361(4) Uani 1 1 d .
H18 H 0.4715 -0.1298 0.9486 0.043 Uiso 1 1 calc R
C19 C 0.34280(15) -0.04114(10) 0.83368(15) 0.0290(3) Uani 1 1 d .

loop_
_atom_site_aniso_label
_atom_site_aniso_U_11
_atom_site_aniso_U_22
_atom_site_aniso_U_33
_atom_site_aniso_U_23
_atom_site_aniso_U_13
_atom_site_aniso_U_12
O1 0.0467(7) 0.0336(6) 0.0260(6) -0.0035(5) 0.0016(5) -0.0057(5)
O2 0.0448(7) 0.0242(5) 0.0306(6) 0.0024(4) 0.0125(5) -0.0037(4)
O3 0.0269(6) 0.0342(6) 0.0391(6) -0.0076(5) 0.0081(5) 0.0012(4)
O4 0.0340(6) 0.0480(7) 0.0369(6) 0.0185(5) 0.0097(5) 0.0088(5)
C1 0.0248(7) 0.0235(6) 0.0227(7) 0.0012(5) 0.0057(5) -0.0001(5)
C2 0.0203(6) 0.0254(7) 0.0241(7) 0.0013(5) 0.0042(5) 0.0030(5)
C3 0.0251(7) 0.0224(6) 0.0282(7) 0.0010(5) 0.0060(5) 0.0008(5)
C4 0.0248(7) 0.0295(7) 0.0253(7) -0.0040(6) 0.0056(5) 0.0006(5)
C5 0.0311(7) 0.0315(7) 0.0219(7) 0.0050(6) 0.0067(6) 0.0021(6)
C6 0.0263(7) 0.0234(7) 0.0297(7) 0.0035(6) 0.0097(6) 0.0017(5)
C7 0.0275(7) 0.0256(7) 0.0248(7) -0.0011(6) 0.0056(5) 0.0003(5)
C8 0.0300(7) 0.0239(7) 0.0199(6) 0.0032(5) 0.0042(5) 0.0018(5)
C9 0.0304(7) 0.0256(7) 0.0235(7) 0.0021(6) 0.0052(6) 0.0011(6)
C10 0.0387(9) 0.0315(8) 0.0327(8) -0.0021(6) 0.0128(7) 0.0045(6)
C11 0.0525(10) 0.0297(8) 0.0307(8) -0.0065(6) 0.0093(7) -0.0014(7)
C12 0.0398(9) 0.0363(9) 0.0320(8) -0.0040(7) 0.0005(7) -0.0061(7)
C13 0.0295(8) 0.0333(8) 0.0291(8) 0.0006(6) 0.0032(6) 0.0005(6)
C14 0.0273(7) 0.0240(7) 0.0246(7) -0.0012(5) 0.0034(5) 0.0014(5)
C15 0.0313(8) 0.0332(8) 0.0341(8) 0.0038(6) 0.0090(6) 0.0015(6)
C16 0.0287(8) 0.0427(9) 0.0450(9) 0.0001(8) 0.0116(7) 0.0039(7)
C17 0.0311(8) 0.0401(9) 0.0437(9) -0.0003(7) 0.0030(7) 0.0105(7)
C18 0.0384(9) 0.0339(8) 0.0347(8) 0.0066(7) 0.0043(7) 0.0087(7)
C19 0.0307(8) 0.0293(7) 0.0271(7) 0.0013(6) 0.0059(6) 0.0013(6)

loop_
_atom_type_symbol
_atom_type_description
_atom_type_scat_dispersion_real
_atom_type_scat_dispersion_imag
_atom_type_scat_source
C C 0.0033 0.0016 'International Tables Vol C Tables 4.2.6.8 and 6.1.1.4'
H H 0.0000 0.0000 'International Tables Vol C Tables 4.2.6.8 and 6.1.1.4'
O O 0.0106 0.0060 'International Tables Vol C Tables 4.2.6.8 and 6.1.1.4'

loop_
_geom_angle_atom_site_label_1
_geom_angle_atom_site_label_2
_geom_angle_atom_site_label_3
_geom_angle
C8 C1 C14 111.20(11)
C8 C1 C2 111.18(11)
C14 C1 C2 113.14(11)
C7 C2 C3 119.63(13)
C7 C2 C1 121.23(12)
C3 C2 C1 119.14(12)
C4 C3 C2 119.76(13)
O1 C4 C5 116.61(13)
O1 C4 C3 122.41(13)
C5 C4 C3 120.97(13)
C6 C5 C4 118.65(13)
O2 C6 C5 117.39(12)
O2 C6 C7 121.21(13)
C5 C6 C7 121.37(13)
C2 C7 C6 119.59(13)
C13 C8 C9 117.33(13)
C13 C8 C1 121.03(13)
C9 C8 C1 121.47(12)
O3 C9 C10 121.20(13)
O3 C9 C8 117.61(12)
C10 C9 C8 121.18(14)
C11 C10 C9 119.96(14)
C12 C11 C10 120.24(15)
C11 C12 C13 119.44(15)
C12 C13 C8 121.84(14)
C15 C14 C19 117.27(13)
C15 C14 C1 121.91(13)
C19 C14 C1 120.73(12)
C16 C15 C14 121.80(15)
C17 C16 C15 119.57(15)
C16 C17 C18 119.75(15)
C17 C18 C19 120.48(15)
C18 C19 O4 115.67(13)
C18 C19 C14 121.09(14)
O4 C19 C14 123.21(13)

loop_
_geom_bond_atom_site_label_1
_geom_bond_atom_site_label_2
_geom_bond_distance
O1 C4 1.3755(17)
O2 C6 1.3788(17)
O3 C9 1.3839(18)
O4 C19 1.3852(18)
C1 C8 1.5253(19)
C1 C14 1.5262(19)
C1 C2 1.5301(18)
C2 C7 1.3875(19)
C2 C3 1.3939(19)
C3 C4 1.389(2)
C4 C5 1.387(2)
C5 C6 1.380(2)
C6 C7 1.391(2)
C8 C13 1.393(2)
C8 C9 1.396(2)
C9 C10 1.387(2)
C10 C11 1.379(2)
C11 C12 1.378(2)
C12 C13 1.386(2)
C14 C15 1.392(2)
C14 C19 1.395(2)
C15 C16 1.387(2)
C16 C17 1.378(2)
C17 C18 1.379(2)
C18 C19 1.380(2)

loop_
_geom_hbond_atom_site_label_D
_geom_hbond_atom_site_label_H
_geom_hbond_atom_site_label_A
_geom_hbond_distance_DH
_geom_hbond_distance_HA
_geom_hbond_distance_DA
_geom_hbond_angle_DHA
_geom_hbond_site_symmetry_A
O1 H1A O3 0.87(2) 1.86(3) 2.7191(17) 168(2) 3_556
O2 H2A O4 0.95(2) 1.83(3) 2.7819(16) 176(2) 2_556
O3 H3A O2 0.87(2) 1.90(2) 2.7607(16) 166.0(19) 4_566
O4 H4A O1 0.84(3) 2.09(3) 2.8959(18) 161(2) 3_556

loop_
_cod_related_entry_id
_cod_related_entry_database
_cod_related_entry_code
1 ChemSpider 30661493
